data_4120975
loop_
_publ_author_name
'Matthew F. Cain'
'William P. Forrest'
'Dmitry V. Peryshkov'
'Richard R. Schrock'
'Peter M\"uller'

_publ_section_title
;
 Synthesis of a TREN in Which the Aryl Substituents are Part of a 45 Atom
 Macrocycle
;
_journal_name_full 'Journal of the American Chemical Society'
_journal_page_first 15338
_journal_page_last 15341
_journal_paper_doi 10.1021/ja408964g
_journal_volume 135
_journal_year 2013
_chemical_formula_moiety 'C54 H78 N4 O6, 0.5(C6 H6)'
_chemical_formula_sum 'C57 H81 N4 O6'
_chemical_formula_weight 918.25
_chemical_name_systematic
; 
 ? 
;
_space_group_crystal_system monoclinic
_space_group_IT_number 14
_space_group_name_Hall '-P 2yn'
_space_group_name_H-M_alt 'P 1 21/n 1'
_symmetry_space_group_name_Hall '-P 2yn'
_symmetry_space_group_name_H-M 'P 1 21/n 1'
_atom_sites_solution_hydrogens mixed
_atom_sites_solution_primary direct
_atom_sites_solution_secondary difmap
_audit_creation_method SHELXL-2012
_cell_angle_alpha 90
_cell_angle_beta 103.5620(10)
_cell_angle_gamma 90
_cell_formula_units_Z 4
_cell_length_a 19.2832(4)
_cell_length_b 13.3747(3)
_cell_length_c 20.5415(4)
_cell_measurement_reflns_used 9588
_cell_measurement_temperature 100(2)
_cell_measurement_theta_max 63.62
_cell_measurement_theta_min 3.98
_cell_volume 5150.08(19)
_computing_cell_refinement 'SAINT 7.46A (Bruker-AXS, 2011)'
_computing_data_collection 'APEX2 v2011.4.0 (Bruker-AXS, 2011)'
_computing_data_reduction 'SAINT 7.46A (Bruker-AXS, 2011)'
_computing_molecular_graphics 'Bruker SHELXTL'
_computing_publication_material 'Bruker SHELXTL'
_computing_structure_refinement 'SHELXL-2012 (Sheldrick, 2012)'
_computing_structure_solution 'SHELXS-97 (Sheldrick, 2008)'
_diffrn_ambient_temperature 100(2)
_diffrn_detector_area_resol_mean 8.3
_diffrn_measured_fraction_theta_full 0.878
_diffrn_measured_fraction_theta_max 1.000
_diffrn_measurement_device_type 'Bruker Smart APEX2 CCD'
_diffrn_measurement_method '\f and \w scans'
_diffrn_radiation_type CuK\a
_diffrn_radiation_wavelength 1.54178
_diffrn_reflns_av_R_equivalents 0.0495
_diffrn_reflns_av_unetI/netI 0.0327
_diffrn_reflns_Laue_measured_fraction_full 0.878
_diffrn_reflns_Laue_measured_fraction_max 1.000
_diffrn_reflns_limit_h_max 22
_diffrn_reflns_limit_h_min -21
_diffrn_reflns_limit_k_max 15
_diffrn_reflns_limit_k_min -15
_diffrn_reflns_limit_l_max 23
_diffrn_reflns_limit_l_min -23
_diffrn_reflns_number 67124
_diffrn_reflns_point_group_measured_fraction_full 0.878
_diffrn_reflns_point_group_measured_fraction_max 1.000
_diffrn_reflns_theta_full 67.679
_diffrn_reflns_theta_max 62.363
_diffrn_reflns_theta_min 2.830
_diffrn_source 'I\mS micro-focus sealed tube, multilayer optics'
_exptl_absorpt_coefficient_mu 0.598
_exptl_absorpt_correction_T_max 0.7526
_exptl_absorpt_correction_T_min 0.6527
_exptl_absorpt_correction_type multi-scan
_exptl_absorpt_process_details 'SADABS (Sheldrick, 2009)'
_exptl_crystal_colour colourless
_exptl_crystal_density_diffrn 1.184
_exptl_crystal_description plate
_exptl_crystal_F_000 1996
_exptl_crystal_size_max 0.120
_exptl_crystal_size_mid 0.100
_exptl_crystal_size_min 0.030
_refine_diff_density_max 0.352
_refine_diff_density_min -0.272
_refine_diff_density_rms 0.041
_refine_ls_extinction_method none
_refine_ls_goodness_of_fit_ref 1.026
_refine_ls_hydrogen_treatment mixed
_refine_ls_matrix_type full
_refine_ls_number_parameters 998
_refine_ls_number_reflns 8181
_refine_ls_number_restraints 2429
_refine_ls_restrained_S_all 0.984
_refine_ls_R_factor_all 0.1053
_refine_ls_R_factor_gt 0.0653
_refine_ls_shift/su_max 0.000
_refine_ls_shift/su_mean 0.000
_refine_ls_structure_factor_coef Fsqd
_refine_ls_weighting_details
; 
 w=1/[\s^2^(Fo^2^)+(0.1038P)^2^+3.1052P] 
 where P=(Fo^2^+2Fc^2^)/3 
;
_refine_ls_weighting_scheme calc
_refine_ls_wR_factor_gt 0.1812
_refine_ls_wR_factor_ref 0.2107
_reflns_Friedel_coverage 0.000
_reflns_number_gt 5217
_reflns_number_total 8181
_reflns_threshold_expression 'I > 2\s(I)'
_cod_data_source_file ja408964g_si_001_3.cif
_cod_data_source_block x13091
_cod_database_code 4120975
_shelx_space_group_comment
; 
The symmetry employed for this shelxl refinement is uniquely defined 
by the following loop, which should always be used as a source of 
symmetry information in preference to the above space-group names. 
They are only intended as comments. 
;
_shelx_estimated_absorpt_t_min 0.932
_shelx_estimated_absorpt_t_max 0.982
_shelxl_version_number 2012-9

loop_
_space_group_symop_operation_xyz
'x, y, z'
'-x+1/2, y+1/2, -z+1/2'
'-x, -y, -z'
'x-1/2, -y-1/2, z-1/2'

loop_
_atom_site_label
_atom_site_type_symbol
_atom_site_fract_x
_atom_site_fract_y
_atom_site_fract_z
_atom_site_U_iso_or_equiv
_atom_site_adp_type
_atom_site_occupancy
_atom_site_site_symmetry_order
_atom_site_calc_flag
_atom_site_refinement_flags_posn
_atom_site_refinement_flags_adp
_atom_site_refinement_flags_occupancy
_atom_site_disorder_assembly
_atom_site_disorder_group
N4 N 0.68594(13) 0.1669(2) 0.59804(13) 0.0542(6) Uani 1 1 d . U . . .
C1 C 0.58255(17) 0.1653(3) 0.50166(16) 0.0604(8) Uani 1 1 d D U . . .
H1A H 0.5769 0.2389 0.4997 0.072 Uiso 1 1 calc R U . . .
H1B H 0.5650 0.1383 0.4559 0.072 Uiso 1 1 calc R U . . .
C2 C 0.66057(17) 0.1386(3) 0.52769(16) 0.0608(9) Uani 1 1 d . U . . .
H2A H 0.6669 0.0657 0.5229 0.073 Uiso 1 1 calc R U . . .
H2B H 0.6894 0.1734 0.5006 0.073 Uiso 1 1 calc R U . . .
C3 C 0.69485(17) 0.0092(3) 0.66001(18) 0.0617(8) Uani 1 1 d D U . . .
H3A H 0.6758 -0.0340 0.6208 0.074 Uiso 1 1 calc R U . . .
H3B H 0.7279 -0.0312 0.6941 0.074 Uiso 1 1 calc R U . . .
C4 C 0.73435(17) 0.0963(3) 0.63930(18) 0.0635(8) Uani 1 1 d . U . . .
H4A H 0.7618 0.1309 0.6798 0.076 Uiso 1 1 calc R U . . .
H4B H 0.7686 0.0712 0.6140 0.076 Uiso 1 1 calc R U . . .
C5 C 0.68536(17) 0.3099(3) 0.67293(16) 0.0560(8) Uani 1 1 d D U . . .
H5A H 0.7187 0.2817 0.7128 0.067 Uiso 1 1 calc R U . . .
H5B H 0.6895 0.3836 0.6751 0.067 Uiso 1 1 calc R U . . .
C6 C 0.70464(18) 0.2720(3) 0.60984(17) 0.0604(8) Uani 1 1 d . U . . .
H6A H 0.6791 0.3121 0.5711 0.072 Uiso 1 1 calc R U . . .
H6B H 0.7565 0.2806 0.6141 0.072 Uiso 1 1 calc R U . . .
N1 N 0.54194(14) 0.1238(3) 0.54552(15) 0.0726(9) Uani 1 1 d D U . . .
H1 H 0.5641(12) 0.088(3) 0.5787(13) 0.087 Uiso 1 1 d D U . . .
C101 C 0.46898(16) 0.1277(2) 0.53429(15) 0.0551(8) Uani 1 1 d D U . . .
C102 C 0.43638(16) 0.0802(2) 0.58021(15) 0.0507(7) Uani 1 1 d D U . . .
H102 H 0.4643 0.0439 0.6169 0.061 Uiso 1 1 calc R U . . .
C103 C 0.36384(16) 0.0868(2) 0.57159(14) 0.0491(7) Uani 1 1 d D U . . .
C104 C 0.32148(16) 0.1397(2) 0.51822(15) 0.0516(7) Uani 1 1 d D U . . .
H104 H 0.2713 0.1436 0.5128 0.062 Uiso 1 1 calc R U . . .
C105 C 0.35422(17) 0.1856(2) 0.47387(15) 0.0544(8) Uani 1 1 d D U . . .
C106 C 0.42714(17) 0.1806(3) 0.48118(16) 0.0609(9) Uani 1 1 d D U . . .
H106 H 0.4487 0.2133 0.4499 0.073 Uiso 1 1 calc R U . . .
O1 O 0.32647(11) 0.04573(17) 0.61415(11) 0.0596(6) Uani 1 1 d D U . . .
C107 C 0.36383(18) -0.0163(3) 0.66776(16) 0.0597(8) Uani 1 1 d D U . . .
H10A H 0.4058 0.0197 0.6945 0.072 Uiso 1 1 calc R U . . .
H10B H 0.3806 -0.0780 0.6497 0.072 Uiso 1 1 calc R U . . .
C108 C 0.31297(19) -0.0423(3) 0.71100(18) 0.0695(9) Uani 1 1 d D U . . .
H10C H 0.3041 0.0187 0.7351 0.083 Uiso 1 1 calc R U . . .
H10D H 0.3363 -0.0917 0.7450 0.083 Uiso 1 1 calc R U . . .
C109 C 0.2417(2) -0.0845(3) 0.6736(2) 0.0805(11) Uani 1 1 d D U . . .
H10E H 0.2109 -0.0926 0.7056 0.097 Uiso 1 1 calc R U . . .
H10F H 0.2184 -0.0352 0.6395 0.097 Uiso 1 1 calc R U . . .
C110 C 0.2456(2) -0.1827(3) 0.6395(2) 0.0876(12) Uani 1 1 d D U . . .
H11A H 0.2826 -0.1783 0.6133 0.105 Uiso 1 1 calc R U . . .
H11B H 0.1993 -0.1955 0.6076 0.105 Uiso 1 1 calc R U . . .
C111 C 0.2627(3) -0.2690(3) 0.6871(2) 0.0880(11) Uani 1 1 d D U . . .
H111 H 0.2285 -0.2836 0.7123 0.106 Uiso 1 1 calc R U . . .
C112 C 0.3199(3) -0.3274(3) 0.6984(3) 0.1015(14) Uani 1 1 d D U . . .
H112 H 0.3224 -0.3784 0.7310 0.122 Uiso 1 1 calc R U . . .
C113 C 0.3807(3) -0.3214(4) 0.6651(3) 0.1101(15) Uani 1 1 d D U . . .
H11C H 0.3783 -0.2571 0.6408 0.132 Uiso 1 1 calc R U . . .
H11D H 0.3763 -0.3760 0.6318 0.132 Uiso 1 1 calc R U . . .
C114 C 0.4525(3) -0.3295(4) 0.7148(3) 0.1144(17) Uani 1 1 d D U . . .
H11E H 0.4547 -0.2793 0.7507 0.137 Uiso 1 1 calc R U . . .
H11F H 0.4565 -0.3966 0.7358 0.137 Uiso 1 1 calc R U . . .
C115 C 0.5148(2) -0.3137(3) 0.6833(3) 0.1013(14) Uani 1 1 d D U . . .
H11G H 0.5112 -0.3620 0.6461 0.122 Uiso 1 1 calc R U . . .
H11H H 0.5115 -0.2457 0.6638 0.122 Uiso 1 1 calc R U . . .
C116 C 0.5865(3) -0.3253(3) 0.7307(3) 0.1075(15) Uani 1 1 d D U . . .
H11I H 0.5939 -0.3964 0.7439 0.129 Uiso 1 1 calc R U . . .
H11J H 0.6241 -0.3061 0.7076 0.129 Uiso 1 1 calc R U . . .
O2 O 0.59341(17) -0.2653(2) 0.78963(17) 0.1008(10) Uani 1 1 d D U . . .
N2 N 0.63702(15) 0.0454(2) 0.68713(15) 0.0605(7) Uani 1 1 d D U . . .
H2 H 0.6356(16) 0.1105(11) 0.6917(16) 0.073 Uiso 1 1 d D U . . .
C201 C 0.60492(17) -0.0099(2) 0.72817(16) 0.0561(8) Uani 1 1 d D U . . .
C202 C 0.56007(17) 0.0390(3) 0.76205(15) 0.0560(8) Uani 1 1 d D U . . .
H202 H 0.5505 0.1083 0.7547 0.067 Uiso 1 1 calc R U . . .
C203 C 0.52959(19) -0.0131(3) 0.80625(17) 0.0661(9) Uani 1 1 d D U . . .
C204 C 0.5414(2) -0.1155(3) 0.8148(2) 0.0782(10) Uani 1 1 d D U . . .
H204 H 0.5204 -0.1520 0.8449 0.094 Uiso 1 1 calc R U . . .
C205 C 0.5835(2) -0.1629(3) 0.7793(2) 0.0764(10) Uani 1 1 d D U . . .
C206 C 0.61606(19) -0.1130(3) 0.73571(18) 0.0665(9) Uani 1 1 d D U . . .
H206 H 0.6451 -0.1475 0.7116 0.080 Uiso 1 1 calc R U . . .
O3 O 0.48729(15) 0.0292(2) 0.84386(13) 0.0808(7) Uani 1 1 d D U . . .
C207 C 0.4713(2) 0.1329(3) 0.83513(19) 0.0755(10) Uani 1 1 d D U . . .
H20A H 0.4341 0.1437 0.7934 0.091 Uiso 1 1 calc R U . A 1
H20B H 0.5145 0.1706 0.8318 0.091 Uiso 1 1 calc R U . A 1
C208 C 0.4447(5) 0.1690(11) 0.8951(4) 0.086(2) Uani 0.633(3) 1 d D U P B 1
H20C H 0.4082 0.1213 0.9029 0.103 Uiso 0.633(3) 1 calc R U P B 1
H20D H 0.4208 0.2343 0.8836 0.103 Uiso 0.633(3) 1 calc R U P B 1
C209 C 0.5020(4) 0.1812(6) 0.9616(3) 0.0726(16) Uani 0.633(3) 1 d D U P B 1
H20E H 0.4769 0.1875 0.9983 0.087 Uiso 0.633(3) 1 calc R U P B 1
H20F H 0.5302 0.1188 0.9695 0.087 Uiso 0.633(3) 1 calc R U P B 1
C210 C 0.5478(4) 0.2581(6) 0.9667(3) 0.0857(18) Uani 0.633(3) 1 d D U P B 1
H21A H 0.5200 0.3203 0.9543 0.103 Uiso 0.633(3) 1 calc R U P B 1
H21B H 0.5772 0.2482 0.9336 0.103 Uiso 0.633(3) 1 calc R U P B 1
C211 C 0.5975(4) 0.2728(6) 1.0353(4) 0.096(2) Uani 0.633(3) 1 d D U P B 1
H211 H 0.6141 0.2136 1.0595 0.115 Uiso 0.633(3) 1 calc R U P B 1
C212 C 0.6207(4) 0.3590(5) 1.0657(4) 0.0871(19) Uani 0.633(3) 1 d D U P B 1
H212 H 0.6531 0.3547 1.1083 0.105 Uiso 0.633(3) 1 calc R U P B 1
C213 C 0.6007(3) 0.4599(5) 1.0394(3) 0.0736(15) Uani 0.633(3) 1 d D U P B 1
H21C H 0.6020 0.5054 1.0777 0.088 Uiso 0.633(3) 1 calc R U P B 1
H21D H 0.5508 0.4579 1.0125 0.088 Uiso 0.633(3) 1 calc R U P B 1
C214 C 0.6472(5) 0.5037(8) 0.9965(4) 0.074(2) Uani 0.633(3) 1 d D U P B 1
H21E H 0.6594 0.4505 0.9676 0.089 Uiso 0.633(3) 1 calc R U P B 1
H21F H 0.6923 0.5281 1.0259 0.089 Uiso 0.633(3) 1 calc R U P B 1
C215 C 0.6108(3) 0.5897(5) 0.9527(3) 0.0694(14) Uani 0.633(3) 1 d D U P B 1
H21G H 0.5864 0.6337 0.9791 0.083 Uiso 0.633(3) 1 calc R U P B 1
H21H H 0.6470 0.6300 0.9374 0.083 Uiso 0.633(3) 1 calc R U P B 1
C216 C 0.5574(3) 0.5496(5) 0.8930(3) 0.0617(14) Uani 0.633(3) 1 d D U P B 1
H21I H 0.5225 0.5060 0.9077 0.074 Uiso 0.633(3) 1 calc R U P B 1
H21J H 0.5313 0.6052 0.8662 0.074 Uiso 0.633(3) 1 calc R U P B 1
O4 O 0.5969(2) 0.4935(3) 0.85399(19) 0.0554(10) Uani 0.633(3) 1 d D U P B 1
C08B C 0.4265(9) 0.1605(19) 0.8828(7) 0.094(4) Uani 0.367(3) 1 d D U P B 2
H08A H 0.3811 0.1226 0.8716 0.113 Uiso 0.367(3) 1 calc R U P B 2
H08B H 0.4149 0.2327 0.8786 0.113 Uiso 0.367(3) 1 calc R U P B 2
C09B C 0.4654(9) 0.1377(13) 0.9537(6) 0.113(4) Uani 0.367(3) 1 d D U P B 2
H09A H 0.4370 0.0848 0.9689 0.136 Uiso 0.367(3) 1 calc R U P B 2
H09B H 0.5106 0.1056 0.9501 0.136 Uiso 0.367(3) 1 calc R U P B 2
C10B C 0.4843(9) 0.2038(13) 1.0076(8) 0.143(4) Uani 0.367(3) 1 d D U P B 2
H10G H 0.4455 0.1998 1.0316 0.171 Uiso 0.367(3) 1 calc R U P B 2
H10H H 0.4814 0.2715 0.9876 0.171 Uiso 0.367(3) 1 calc R U P B 2
C11B C 0.5503(7) 0.2020(10) 1.0591(7) 0.113(4) Uani 0.367(3) 1 d D U P B 2
H11L H 0.5721 0.1392 1.0724 0.135 Uiso 0.367(3) 1 calc R U P B 2
C12B C 0.5817(6) 0.2846(8) 1.0886(5) 0.075(2) Uani 0.367(3) 1 d D U P B 2
H12B H 0.6090 0.2776 1.1334 0.090 Uiso 0.367(3) 1 calc R U P B 2
C13B C 0.5785(6) 0.3871(8) 1.0588(5) 0.069(2) Uani 0.367(3) 1 d D U P B 2
H13A H 0.5818 0.4373 1.0948 0.082 Uiso 0.367(3) 1 calc R U P B 2
H13B H 0.5318 0.3959 1.0267 0.082 Uiso 0.367(3) 1 calc R U P B 2
C14B C 0.6386(5) 0.4058(8) 1.0224(4) 0.062(2) Uani 0.367(3) 1 d D U P B 2
H14A H 0.6851 0.4063 1.0555 0.074 Uiso 0.367(3) 1 calc R U P B 2
H14B H 0.6393 0.3508 0.9903 0.074 Uiso 0.367(3) 1 calc R U P B 2
C15B C 0.6279(9) 0.5055(12) 0.9849(7) 0.069(3) Uani 0.367(3) 1 d D U P B 2
H15A H 0.6094 0.5561 1.0116 0.082 Uiso 0.367(3) 1 calc R U P B 2
H15B H 0.6742 0.5296 0.9778 0.082 Uiso 0.367(3) 1 calc R U P B 2
C16B C 0.5761(5) 0.4913(9) 0.9186(4) 0.068(2) Uani 0.367(3) 1 d D U P B 2
H16A H 0.5349 0.4512 0.9245 0.081 Uiso 0.367(3) 1 calc R U P B 2
H16B H 0.5583 0.5570 0.8996 0.081 Uiso 0.367(3) 1 calc R U P B 2
O4B O 0.6113(4) 0.4413(6) 0.8746(4) 0.0633(18) Uani 0.367(3) 1 d D U P B 2
N3 N 0.61296(14) 0.28044(19) 0.67277(12) 0.0521(6) Uani 1 1 d D U . . .
H3 H 0.5882(14) 0.256(4) 0.6355(19) 0.062 Uiso 0.633(3) 1 d D U P B 1
H3C H 0.5869(17) 0.263(7) 0.633(2) 0.062 Uiso 0.367(3) 1 d D U P B 2
C301 C 0.5730(5) 0.3281(4) 0.7117(3) 0.0418(12) Uani 0.633(3) 1 d D U P B 1
C302 C 0.4990(4) 0.3123(6) 0.6950(5) 0.0503(19) Uani 0.633(3) 1 d D U P B 1
H302 H 0.4776 0.2698 0.6588 0.060 Uiso 0.633(3) 1 calc R U P B 1
C303 C 0.4582(5) 0.3600(7) 0.7324(4) 0.0421(15) Uani 0.633(3) 1 d D U P B 1
C304 C 0.4888(4) 0.4202(5) 0.7873(4) 0.0412(15) Uani 0.633(3) 1 d D U P B 1
H304 H 0.4599 0.4512 0.8132 0.049 Uiso 0.633(3) 1 calc R U P B 1
C305 C 0.5610(4) 0.4335(5) 0.8028(3) 0.0439(14) Uani 0.633(3) 1 d D U P B 1
C306 C 0.6034(5) 0.3894(5) 0.7645(3) 0.0401(14) Uani 0.633(3) 1 d D U P B 1
H306 H 0.6533 0.4017 0.7748 0.048 Uiso 0.633(3) 1 calc R U P B 1
O5 O 0.3856(5) 0.3554(9) 0.7201(5) 0.0509(14) Uani 0.633(3) 1 d D U P B 1
C307 C 0.3489(7) 0.2990(11) 0.6634(8) 0.075(3) Uani 0.633(3) 1 d D U P B 1
H30A H 0.3582 0.2269 0.6720 0.091 Uiso 0.633(3) 1 calc R U P B 1
H30B H 0.3670 0.3178 0.6237 0.091 Uiso 0.633(3) 1 calc R U P B 1
C308 C 0.2707(6) 0.3180(8) 0.6493(9) 0.079(2) Uani 0.633(3) 1 d D U P B 1
H30C H 0.2531 0.2982 0.6890 0.095 Uiso 0.633(3) 1 calc R U P B 1
H30D H 0.2465 0.2752 0.6114 0.095 Uiso 0.633(3) 1 calc R U P B 1
C309 C 0.2503(4) 0.4266(6) 0.6324(3) 0.0825(18) Uani 0.633(3) 1 d D U P B 1
H30E H 0.1977 0.4336 0.6227 0.099 Uiso 0.633(3) 1 calc R U P B 1
H30F H 0.2711 0.4695 0.6713 0.099 Uiso 0.633(3) 1 calc R U P B 1
C310 C 0.2765(4) 0.4601(7) 0.5730(4) 0.105(2) Uani 0.633(3) 1 d D U P B 1
H31A H 0.2724 0.4042 0.5407 0.125 Uiso 0.633(3) 1 calc R U P B 1
H31B H 0.3276 0.4785 0.5876 0.125 Uiso 0.633(3) 1 calc R U P B 1
C311 C 0.2349(5) 0.5485(5) 0.5388(3) 0.106(2) Uani 0.633(3) 1 d D U P B 1
H311 H 0.2378 0.6094 0.5631 0.127 Uiso 0.633(3) 1 calc R U P B 1
C312 C 0.1924(3) 0.5465(4) 0.4738(3) 0.0565(13) Uani 0.633(3) 1 d D U P B 1
H312 H 0.1740 0.6077 0.4534 0.068 Uiso 0.633(3) 1 calc R U P B 1
C313 C 0.1742(3) 0.4494(5) 0.4342(3) 0.0536(14) Uani 0.633(3) 1 d D U P B 1
H31C H 0.1782 0.3926 0.4657 0.064 Uiso 0.633(3) 1 calc R U P B 1
H31D H 0.1243 0.4524 0.4076 0.064 Uiso 0.633(3) 1 calc R U P B 1
C314 C 0.2224(3) 0.4318(4) 0.3883(2) 0.0487(11) Uani 0.633(3) 1 d D U P B 1
H31E H 0.2725 0.4421 0.4132 0.058 Uiso 0.633(3) 1 calc R U P B 1
H31F H 0.2116 0.4811 0.3514 0.058 Uiso 0.633(3) 1 calc R U P B 1
C315 C 0.2142(7) 0.3263(7) 0.3591(6) 0.0607(18) Uani 0.633(3) 1 d D U P B 1
H31G H 0.1630 0.3134 0.3394 0.073 Uiso 0.633(3) 1 calc R U P B 1
H31H H 0.2396 0.3224 0.3225 0.073 Uiso 0.633(3) 1 calc R U P B 1
C316 C 0.2425(6) 0.2462(13) 0.4099(12) 0.060(3) Uani 0.633(3) 1 d D U P B 1
H31I H 0.2296 0.2617 0.4527 0.072 Uiso 0.633(3) 1 calc R U P B 1
H31J H 0.2213 0.1808 0.3936 0.072 Uiso 0.633(3) 1 calc R U P B 1
C01C C 0.5743(8) 0.3174(5) 0.7162(6) 0.049(2) Uani 0.367(3) 1 d D U P B 2
C02C C 0.5004(7) 0.3086(10) 0.7014(9) 0.042(2) Uani 0.367(3) 1 d D U P B 2
H02C H 0.4767 0.2759 0.6613 0.050 Uiso 0.367(3) 1 calc R U P B 2
C03C C 0.4608(8) 0.3460(13) 0.7434(8) 0.048(3) Uani 0.367(3) 1 d D U P B 2
C04C C 0.4958(8) 0.3936(10) 0.8027(7) 0.051(3) Uani 0.367(3) 1 d D U P B 2
H04C H 0.4694 0.4206 0.8322 0.061 Uiso 0.367(3) 1 calc R U P B 2
C05C C 0.5686(8) 0.4008(8) 0.8175(6) 0.055(3) Uani 0.367(3) 1 d D U P B 2
C06C C 0.6080(10) 0.3643(8) 0.7748(6) 0.051(3) Uani 0.367(3) 1 d D U P B 2
H06C H 0.6584 0.3715 0.7858 0.061 Uiso 0.367(3) 1 calc R U P B 2
O5C O 0.3882(8) 0.3398(16) 0.7303(10) 0.068(4) Uani 0.367(3) 1 d D U P B 2
C07C C 0.3522(12) 0.2874(16) 0.6713(12) 0.059(3) Uani 0.367(3) 1 d D U P B 2
H07A H 0.3472 0.2160 0.6820 0.071 Uiso 0.367(3) 1 calc R U P B 2
H07B H 0.3806 0.2916 0.6370 0.071 Uiso 0.367(3) 1 calc R U P B 2
C08C C 0.2801(11) 0.3322(16) 0.6444(15) 0.079(4) Uani 0.367(3) 1 d D U P B 2
H08C H 0.2493 0.2807 0.6175 0.095 Uiso 0.367(3) 1 calc R U P B 2
H08D H 0.2593 0.3488 0.6828 0.095 Uiso 0.367(3) 1 calc R U P B 2
C09C C 0.2775(6) 0.4231(9) 0.6026(7) 0.074(3) Uani 0.367(3) 1 d D U P B 2
H09C H 0.2924 0.4046 0.5613 0.089 Uiso 0.367(3) 1 calc R U P B 2
H09D H 0.3128 0.4716 0.6273 0.089 Uiso 0.367(3) 1 calc R U P B 2
C10C C 0.2070(6) 0.4742(9) 0.5829(5) 0.085(3) Uani 0.367(3) 1 d D U P B 2
H10I H 0.1688 0.4248 0.5831 0.103 Uiso 0.367(3) 1 calc R U P B 2
H10J H 0.2044 0.5260 0.6166 0.103 Uiso 0.367(3) 1 calc R U P B 2
C11C C 0.1939(8) 0.5216(13) 0.5160(6) 0.113(3) Uani 0.367(3) 1 d D U P B 2
H11M H 0.1842 0.5913 0.5154 0.135 Uiso 0.367(3) 1 calc R U P B 2
C12C C 0.1935(9) 0.4799(15) 0.4539(7) 0.110(3) Uani 0.367(3) 1 d D U P B 2
H12C H 0.1495 0.4606 0.4250 0.132 Uiso 0.367(3) 1 calc R U P B 2
C13C C 0.2634(8) 0.4646(11) 0.4315(7) 0.116(3) Uani 0.367(3) 1 d D U P B 2
H13C H 0.2866 0.5306 0.4309 0.139 Uiso 0.367(3) 1 calc R U P B 2
H13D H 0.2957 0.4229 0.4654 0.139 Uiso 0.367(3) 1 calc R U P B 2
C14C C 0.2564(9) 0.4170(10) 0.3645(6) 0.106(3) Uani 0.367(3) 1 d D U P B 2
H14F H 0.2321 0.4659 0.3306 0.128 Uiso 0.367(3) 1 calc R U P B 2
H14G H 0.3053 0.4084 0.3579 0.128 Uiso 0.367(3) 1 calc R U P B 2
C15C C 0.2190(14) 0.3197(13) 0.3479(12) 0.084(4) Uani 0.367(3) 1 d D U P B 2
H15C H 0.2282 0.2943 0.3055 0.101 Uiso 0.367(3) 1 calc R U P B 2
H15D H 0.1670 0.3306 0.3408 0.101 Uiso 0.367(3) 1 calc R U P B 2
C16C C 0.2421(9) 0.242(2) 0.402(2) 0.066(4) Uani 0.367(3) 1 d D U P B 2
H16C H 0.2228 0.2580 0.4411 0.079 Uiso 0.367(3) 1 calc R U P B 2
H16D H 0.2241 0.1752 0.3847 0.079 Uiso 0.367(3) 1 calc R U P B 2
O6 O 0.31808(12) 0.24148(18) 0.42015(11) 0.0658(6) Uani 1 1 d D U . . .
C1S C 0.4951(11) 0.4163(16) 0.5386(10) 0.050(4) Uani 0.1835(16) 1 d D U P C -1
H1S H 0.4877 0.3676 0.5699 0.060 Uiso 0.1835(16) 1 calc R U P C -1
C2S C 0.5568(11) 0.4704(16) 0.5511(10) 0.054(4) Uani 0.1835(16) 1 d D U P C -1
H2S H 0.5923 0.4594 0.5911 0.065 Uiso 0.1835(16) 1 calc R U P C -1
C3S C 0.5675(11) 0.5403(17) 0.5060(12) 0.051(4) Uani 0.1835(16) 1 d D U P C -1
H3S H 0.6103 0.5782 0.5144 0.061 Uiso 0.1835(16) 1 calc R U P C -1
C4S C 0.5165(13) 0.5551(18) 0.4490(11) 0.051(4) Uani 0.1835(16) 1 d D U P C -1
H4S H 0.5239 0.6036 0.4175 0.061 Uiso 0.1835(16) 1 calc R U P C -1
C5S C 0.4548(13) 0.5014(18) 0.4363(10) 0.049(4) Uani 0.1835(16) 1 d D U P C -1
H5S H 0.4194 0.5125 0.3962 0.059 Uiso 0.1835(16) 1 calc R U P C -1
C6S C 0.4440(11) 0.4320(16) 0.4812(11) 0.048(4) Uani 0.1835(16) 1 d D U P C -1
H6S H 0.4010 0.3944 0.4726 0.057 Uiso 0.1835(16) 1 calc R U P C -1
C1T C 0.5323(11) 0.4691(19) 0.5650(12) 0.048(4) Uani 0.1699(16) 1 d D U P D -2
H1T H 0.5468 0.4552 0.6116 0.057 Uiso 0.1699(16) 1 calc R U P D -2
C2T C 0.4846(11) 0.4085(17) 0.5241(11) 0.051(4) Uani 0.1699(16) 1 d D U P D -2
H2T H 0.4657 0.3522 0.5422 0.061 Uiso 0.1699(16) 1 calc R U P D -2
C3T C 0.4636(11) 0.4279(16) 0.4574(11) 0.054(4) Uani 0.1699(16) 1 d D U P D -2
H3T H 0.4302 0.3853 0.4290 0.065 Uiso 0.1699(16) 1 calc R U P D -2
C4T C 0.4907(12) 0.5091(18) 0.4312(12) 0.051(4) Uani 0.1699(16) 1 d D U P D -2
H4T H 0.4762 0.5231 0.3846 0.061 Uiso 0.1699(16) 1 calc R U P D -2
C5T C 0.5385(12) 0.5695(18) 0.4722(13) 0.051(4) Uani 0.1699(16) 1 d D U P D -2
H5T H 0.5574 0.6258 0.4541 0.061 Uiso 0.1699(16) 1 calc R U P D -2
C6T C 0.5593(10) 0.5501(19) 0.5387(13) 0.048(4) Uani 0.1699(16) 1 d D U P D -2
H6T H 0.5927 0.5928 0.5670 0.057 Uiso 0.1699(16) 1 calc R U P D -2
C1U C 0.475(2) 0.487(2) 0.5495(15) 0.049(4) Uani 0.1466(16) 1 d D U P E -3
H1U H 0.4568 0.4713 0.5877 0.059 Uiso 0.1466(16) 1 calc R U P E -3
C2U C 0.546(2) 0.488(2) 0.5544(16) 0.050(4) Uani 0.1466(16) 1 d D U P E -3
H2U H 0.5786 0.4743 0.5960 0.060 Uiso 0.1466(16) 1 calc R U P E -3
C3U C 0.572(2) 0.510(2) 0.4995(16) 0.052(4) Uani 0.1466(16) 1 d D U P E -3
H3U H 0.6220 0.5117 0.5030 0.062 Uiso 0.1466(16) 1 calc R U P E -3
C4U C 0.526(2) 0.531(2) 0.4402(16) 0.047(4) Uani 0.1466(16) 1 d D U P E -3
H4U H 0.5442 0.5458 0.4020 0.056 Uiso 0.1466(16) 1 calc R U P E -3
C5U C 0.454(2) 0.529(2) 0.4350(16) 0.049(4) Uani 0.1466(16) 1 d D U P E -3
H5U H 0.4224 0.5432 0.3933 0.059 Uiso 0.1466(16) 1 calc R U P E -3
C6U C 0.429(2) 0.507(2) 0.4899(16) 0.051(4) Uani 0.1466(16) 1 d D U P E -3
H6U H 0.3787 0.5061 0.4864 0.061 Uiso 0.1466(16) 1 calc R U P E -3

loop_
_atom_site_aniso_label
_atom_site_aniso_U_11
_atom_site_aniso_U_22
_atom_site_aniso_U_33
_atom_site_aniso_U_23
_atom_site_aniso_U_13
_atom_site_aniso_U_12
N4 0.0446(14) 0.0649(16) 0.0538(14) -0.0091(12) 0.0127(11) -0.0059(12)
C1 0.0565(18) 0.076(2) 0.0492(18) -0.0007(16) 0.0130(14) -0.0113(17)
C2 0.0552(18) 0.075(2) 0.0541(17) -0.0113(16) 0.0172(15) -0.0043(17)
C3 0.0511(18) 0.064(2) 0.065(2) -0.0079(16) 0.0036(15) 0.0083(15)
C4 0.0420(17) 0.078(2) 0.068(2) -0.0119(17) 0.0078(15) 0.0016(15)
C5 0.0549(18) 0.060(2) 0.0563(18) -0.0086(15) 0.0194(15) -0.0137(16)
C6 0.0531(18) 0.073(2) 0.0597(19) -0.0093(16) 0.0221(15) -0.0173(16)
N1 0.0453(14) 0.101(2) 0.0668(19) 0.0286(17) 0.0037(13) -0.0081(15)
C101 0.0471(16) 0.066(2) 0.0468(17) 0.0026(15) 0.0005(13) -0.0110(15)
C102 0.0493(15) 0.0539(18) 0.0431(16) 0.0011(13) -0.0009(13) -0.0069(14)
C103 0.0500(16) 0.0472(17) 0.0469(16) -0.0021(13) 0.0047(13) -0.0120(14)
C104 0.0460(16) 0.0495(17) 0.0547(17) -0.0023(13) 0.0021(13) -0.0060(14)
C105 0.0539(17) 0.0568(19) 0.0435(16) 0.0008(14) -0.0064(13) -0.0065(15)
C106 0.0533(17) 0.076(2) 0.0494(18) 0.0100(16) 0.0042(14) -0.0099(16)
O1 0.0514(12) 0.0647(14) 0.0617(13) 0.0112(11) 0.0116(10) -0.0043(11)
C107 0.0590(19) 0.066(2) 0.0514(18) 0.0065(15) 0.0080(15) -0.0069(16)
C108 0.071(2) 0.075(2) 0.067(2) 0.0093(17) 0.0256(18) -0.0022(18)
C109 0.070(2) 0.097(3) 0.076(3) 0.022(2) 0.021(2) -0.009(2)
C110 0.081(3) 0.117(3) 0.067(2) 0.003(2) 0.020(2) -0.033(2)
C111 0.096(3) 0.086(3) 0.088(3) -0.009(2) 0.035(2) -0.030(2)
C112 0.104(3) 0.077(3) 0.134(4) -0.012(3) 0.050(3) -0.024(2)
C113 0.099(3) 0.094(3) 0.145(4) -0.027(3) 0.045(3) -0.028(3)
C114 0.101(3) 0.080(3) 0.167(5) 0.023(3) 0.039(3) -0.015(3)
C115 0.094(3) 0.071(3) 0.143(4) -0.016(3) 0.036(2) -0.015(2)
C116 0.100(3) 0.057(2) 0.164(4) 0.007(3) 0.030(3) 0.002(2)
O2 0.103(2) 0.0644(17) 0.126(2) 0.0291(15) 0.0083(19) 0.0072(15)
N2 0.0618(17) 0.0524(15) 0.0676(17) -0.0032(14) 0.0157(13) -0.0001(14)
C201 0.0521(18) 0.0553(18) 0.0530(18) 0.0034(15) -0.0035(13) -0.0056(15)
C202 0.0536(18) 0.0560(18) 0.0528(18) 0.0055(14) 0.0013(14) -0.0036(15)
C203 0.065(2) 0.068(2) 0.062(2) 0.0134(17) 0.0066(16) -0.0042(17)
C204 0.083(3) 0.069(2) 0.079(3) 0.0246(19) 0.0114(19) -0.0065(19)
C205 0.077(3) 0.0561(19) 0.086(3) 0.0206(17) -0.0011(19) -0.0005(17)
C206 0.061(2) 0.0590(18) 0.072(2) 0.0052(16) 0.0002(16) 0.0011(16)
O3 0.0855(18) 0.0818(17) 0.0817(17) 0.0226(14) 0.0327(14) 0.0012(14)
C207 0.077(2) 0.082(2) 0.069(2) 0.0182(19) 0.0220(19) 0.008(2)
C208 0.073(5) 0.110(5) 0.076(4) 0.011(4) 0.022(3) 0.010(4)
C209 0.086(4) 0.090(4) 0.050(3) 0.013(3) 0.033(3) 0.015(3)
C210 0.083(4) 0.110(5) 0.063(3) -0.001(3) 0.014(3) 0.017(3)
C211 0.096(4) 0.097(4) 0.083(4) -0.001(3) -0.003(3) 0.026(4)
C212 0.084(5) 0.099(4) 0.069(4) -0.010(3) -0.001(4) 0.031(4)
C213 0.058(3) 0.095(3) 0.063(3) -0.008(3) 0.003(3) 0.012(3)
C214 0.053(4) 0.112(5) 0.056(4) -0.024(3) 0.008(3) 0.014(3)
C215 0.059(3) 0.094(4) 0.056(3) -0.024(2) 0.015(2) -0.001(3)
C216 0.061(3) 0.077(4) 0.048(3) -0.019(3) 0.014(2) 0.002(3)
O4 0.052(2) 0.070(3) 0.044(2) -0.0165(18) 0.0108(17) -0.004(2)
C08B 0.077(8) 0.118(8) 0.096(5) 0.031(6) 0.037(5) 0.028(7)
C09B 0.121(9) 0.148(9) 0.081(4) 0.014(5) 0.044(5) 0.021(7)
C10B 0.129(8) 0.150(9) 0.132(7) -0.006(7) -0.004(6) -0.002(7)
C11B 0.086(7) 0.105(6) 0.141(8) 0.020(6) 0.016(6) -0.003(6)
C12B 0.072(5) 0.109(6) 0.055(5) 0.002(4) 0.038(4) 0.021(4)
C13B 0.052(5) 0.097(5) 0.062(5) -0.012(4) 0.022(4) 0.012(5)
C14B 0.049(4) 0.091(5) 0.047(4) -0.014(4) 0.016(3) 0.011(4)
C15B 0.063(7) 0.091(6) 0.053(4) -0.016(4) 0.017(4) 0.006(6)
C16B 0.066(5) 0.081(6) 0.054(4) -0.011(4) 0.010(4) 0.012(5)
O4B 0.063(4) 0.072(5) 0.052(4) -0.012(3) 0.007(3) 0.008(4)
N3 0.0538(14) 0.0554(16) 0.0486(14) -0.0073(12) 0.0152(12) -0.0086(12)
C301 0.054(3) 0.038(3) 0.035(3) 0.008(2) 0.012(2) -0.001(3)
C302 0.056(3) 0.055(5) 0.040(4) -0.010(3) 0.011(3) -0.003(4)
C303 0.050(2) 0.040(3) 0.038(3) 0.008(3) 0.011(2) -0.003(2)
C304 0.054(3) 0.041(4) 0.031(3) 0.007(2) 0.015(2) 0.003(3)
C305 0.057(3) 0.043(3) 0.031(3) 0.002(2) 0.010(2) -0.006(3)
C306 0.048(3) 0.038(3) 0.034(3) 0.008(2) 0.010(2) -0.005(3)
O5 0.052(2) 0.059(3) 0.041(3) -0.005(2) 0.0106(19) 0.002(2)
C307 0.056(3) 0.091(6) 0.076(6) -0.032(5) 0.010(4) -0.011(4)
C308 0.059(3) 0.094(4) 0.083(5) -0.026(4) 0.014(3) -0.017(4)
C309 0.075(4) 0.105(4) 0.064(4) -0.003(3) 0.009(3) -0.001(3)
C310 0.093(5) 0.145(6) 0.064(4) 0.001(4) -0.004(3) -0.031(4)
C311 0.164(6) 0.085(4) 0.060(3) -0.015(3) 0.007(4) -0.048(4)
C312 0.077(3) 0.046(3) 0.051(3) 0.001(2) 0.024(3) -0.009(3)
C313 0.044(3) 0.062(3) 0.050(3) -0.005(2) 0.001(2) -0.010(2)
C314 0.039(3) 0.068(3) 0.035(3) 0.004(2) 0.0000(19) -0.006(2)
C315 0.061(4) 0.073(4) 0.042(4) -0.004(2) -0.001(3) -0.001(3)
C316 0.058(3) 0.065(4) 0.049(6) -0.002(4) -0.004(3) 0.004(4)
C01C 0.055(4) 0.048(6) 0.043(5) 0.004(4) 0.012(4) 0.000(5)
C02C 0.056(4) 0.038(6) 0.031(5) 0.012(4) 0.011(4) -0.006(5)
C03C 0.055(3) 0.051(6) 0.039(5) 0.013(4) 0.012(3) -0.002(4)
C04C 0.069(4) 0.046(7) 0.038(6) 0.007(5) 0.014(4) -0.001(5)
C05C 0.067(4) 0.052(6) 0.042(5) 0.003(4) 0.007(4) 0.001(5)
C06C 0.061(5) 0.050(6) 0.038(4) 0.007(4) 0.003(4) 0.004(5)
O5C 0.056(3) 0.074(7) 0.072(7) -0.017(6) 0.013(4) -0.004(5)
C07C 0.060(5) 0.063(6) 0.052(6) 0.004(5) 0.011(5) -0.010(4)
C08C 0.070(7) 0.084(7) 0.077(7) -0.004(5) 0.003(6) -0.001(5)
C09C 0.068(5) 0.086(6) 0.067(7) 0.002(5) 0.014(5) 0.009(5)
C10C 0.073(5) 0.101(6) 0.079(5) 0.007(5) 0.011(5) 0.016(5)
C11C 0.095(7) 0.144(8) 0.084(5) 0.025(5) -0.009(5) -0.004(6)
C12C 0.110(7) 0.116(8) 0.088(5) 0.017(6) -0.009(6) -0.013(7)
C13C 0.126(7) 0.102(7) 0.109(7) -0.004(6) 0.004(6) -0.012(7)
C14C 0.120(8) 0.089(6) 0.091(6) 0.014(5) -0.015(6) -0.008(6)
C15C 0.076(7) 0.088(6) 0.073(8) 0.011(5) -0.016(7) 0.004(6)
C16C 0.060(4) 0.075(6) 0.053(9) -0.005(6) -0.009(6) 0.006(6)
O6 0.0594(13) 0.0780(16) 0.0512(13) 0.0126(11) -0.0047(11) -0.0063(11)
C1S 0.063(7) 0.046(8) 0.037(7) 0.000(6) 0.004(6) -0.001(6)
C2S 0.061(7) 0.047(8) 0.047(7) 0.009(5) -0.001(6) 0.001(6)
C3S 0.055(6) 0.042(9) 0.049(8) 0.008(6) 0.000(6) 0.002(6)
C4S 0.058(7) 0.047(9) 0.044(7) 0.010(6) 0.003(6) -0.002(7)
C5S 0.057(6) 0.044(9) 0.042(6) 0.003(6) 0.004(6) 0.000(6)
C6S 0.058(7) 0.037(8) 0.044(7) 0.004(6) 0.003(5) 0.000(6)
C1T 0.056(8) 0.039(8) 0.043(6) 0.006(5) 0.003(6) -0.001(7)
C2T 0.060(7) 0.040(8) 0.046(6) 0.002(5) -0.001(6) -0.002(6)
C3T 0.065(7) 0.046(8) 0.046(6) 0.003(6) 0.001(7) -0.006(6)
C4T 0.059(8) 0.046(8) 0.045(6) 0.003(5) 0.005(6) -0.002(7)
C5T 0.060(7) 0.046(8) 0.043(6) 0.005(6) 0.007(7) -0.005(6)
C6T 0.054(7) 0.039(8) 0.045(6) 0.007(6) 0.002(7) 0.000(6)
C1U 0.060(6) 0.040(9) 0.044(6) 0.007(7) 0.004(6) 0.000(8)
C2U 0.060(5) 0.043(9) 0.042(6) 0.002(7) 0.003(6) 0.005(7)
C3U 0.058(6) 0.047(9) 0.048(7) 0.007(7) 0.004(5) -0.002(7)
C4U 0.059(6) 0.035(9) 0.044(6) 0.008(6) 0.006(6) -0.005(7)
C5U 0.059(6) 0.044(9) 0.042(6) 0.003(7) 0.006(6) 0.000(8)
C6U 0.057(6) 0.047(9) 0.045(7) 0.009(7) 0.006(5) -0.001(8)

loop_
_atom_type_symbol
_atom_type_description
_atom_type_scat_dispersion_real
_atom_type_scat_dispersion_imag
_atom_type_scat_source
C C 0.0181 0.0091 'International Tables Vol C Tables 4.2.6.8 and 6.1.1.4'
H H 0.0000 0.0000 'International Tables Vol C Tables 4.2.6.8 and 6.1.1.4'
N N 0.0311 0.0180 'International Tables Vol C Tables 4.2.6.8 and 6.1.1.4'
O O 0.0492 0.0322 'International Tables Vol C Tables 4.2.6.8 and 6.1.1.4'

loop_
_geom_angle_atom_site_label_1
_geom_angle_atom_site_label_2
_geom_angle_atom_site_label_3
_geom_angle
C4 N4 C6 115.5(3)
C4 N4 C2 115.4(3)
C6 N4 C2 115.2(3)
N1 C1 C2 109.2(3)
N1 C1 H1A 109.8
C2 C1 H1A 109.8
N1 C1 H1B 109.8
C2 C1 H1B 109.8
H1A C1 H1B 108.3
N4 C2 C1 111.2(3)
N4 C2 H2A 109.4
C1 C2 H2A 109.4
N4 C2 H2B 109.4
C1 C2 H2B 109.4
H2A C2 H2B 108.0
N2 C3 C4 109.7(3)
N2 C3 H3A 109.7
C4 C3 H3A 109.7
N2 C3 H3B 109.7
C4 C3 H3B 109.7
H3A C3 H3B 108.2
N4 C4 C3 111.7(3)
N4 C4 H4A 109.3
C3 C4 H4A 109.3
N4 C4 H4B 109.3
C3 C4 H4B 109.3
H4A C4 H4B 107.9
N3 C5 C6 109.7(3)
N3 C5 H5A 109.7
C6 C5 H5A 109.7
N3 C5 H5B 109.7
C6 C5 H5B 109.7
H5A C5 H5B 108.2
N4 C6 C5 111.3(3)
N4 C6 H6A 109.4
C5 C6 H6A 109.4
N4 C6 H6B 109.4
C5 C6 H6B 109.4
H6A C6 H6B 108.0
C101 N1 C1 124.6(3)
C101 N1 H1 117.1(17)
C1 N1 H1 118.0(17)
N1 C101 C106 122.4(3)
N1 C101 C102 118.2(3)
C106 C101 C102 119.3(3)
C103 C102 C101 119.3(3)
C103 C102 H102 120.4
C101 C102 H102 120.4
C102 C103 O1 124.4(3)
C102 C103 C104 121.7(3)
O1 C103 C104 113.9(3)
C105 C104 C103 118.3(3)
C105 C104 H104 120.9
C103 C104 H104 120.9
C104 C105 O6 123.4(3)
C104 C105 C106 121.5(3)
O6 C105 C106 115.1(3)
C105 C106 C101 120.0(3)
C105 C106 H106 120.0
C101 C106 H106 120.0
C103 O1 C107 118.5(2)
O1 C107 C108 107.9(3)
O1 C107 H10A 110.1
C108 C107 H10A 110.1
O1 C107 H10B 110.1
C108 C107 H10B 110.1
H10A C107 H10B 108.4
C107 C108 C109 115.0(3)
C107 C108 H10C 108.5
C109 C108 H10C 108.5
C107 C108 H10D 108.5
C109 C108 H10D 108.5
H10C C108 H10D 107.5
C110 C109 C108 115.1(4)
C110 C109 H10E 108.5
C108 C109 H10E 108.5
C110 C109 H10F 108.5
C108 C109 H10F 108.5
H10E C109 H10F 107.5
C109 C110 C111 113.4(3)
C109 C110 H11A 108.9
C111 C110 H11A 108.9
C109 C110 H11B 108.9
C111 C110 H11B 108.9
H11A C110 H11B 107.7
C112 C111 C110 127.8(4)
C112 C111 H111 116.1
C110 C111 H111 116.1
C111 C112 C113 126.8(5)
C111 C112 H112 116.6
C113 C112 H112 116.6
C112 C113 C114 112.2(5)
C112 C113 H11C 109.2
C114 C113 H11C 109.2
C112 C113 H11D 109.2
C114 C113 H11D 109.2
H11C C113 H11D 107.9
C115 C114 C113 113.2(5)
C115 C114 H11E 108.9
C113 C114 H11E 108.9
C115 C114 H11F 108.9
C113 C114 H11F 108.9
H11E C114 H11F 107.8
C116 C115 C114 114.3(5)
C116 C115 H11G 108.7
C114 C115 H11G 108.7
C116 C115 H11H 108.7
C114 C115 H11H 108.7
H11G C115 H11H 107.6
O2 C116 C115 112.3(4)
O2 C116 H11I 109.1
C115 C116 H11I 109.1
O2 C116 H11J 109.1
C115 C116 H11J 109.1
H11I C116 H11J 107.9
C205 O2 C116 116.1(3)
C201 N2 C3 123.8(3)
C201 N2 H2 116.0(17)
C3 N2 H2 115.0(17)
N2 C201 C202 118.4(3)
N2 C201 C206 121.3(3)
C202 C201 C206 120.3(3)
C203 C202 C201 120.1(3)
C203 C202 H202 120.0
C201 C202 H202 120.0
O3 C203 C202 124.4(3)
O3 C203 C204 115.9(3)
C202 C203 C204 119.8(4)
C205 C204 C203 119.3(4)
C205 C204 H204 120.3
C203 C204 H204 120.3
C204 C205 C206 122.5(4)
C204 C205 O2 117.0(4)
C206 C205 O2 120.5(4)
C205 C206 C201 117.9(4)
C205 C206 H206 121.1
C201 C206 H206 121.1
C203 O3 C207 118.1(3)
O3 C207 C08B 107.4(10)
O3 C207 C208 108.2(6)
O3 C207 H20A 110.1
C208 C207 H20A 110.1
O3 C207 H20B 110.1
C208 C207 H20B 110.1
H20A C207 H20B 108.4
C207 C208 C209 116.2(6)
C207 C208 H20C 108.2
C209 C208 H20C 108.2
C207 C208 H20D 108.2
C209 C208 H20D 108.2
H20C C208 H20D 107.4
C210 C209 C208 118.0(7)
C210 C209 H20E 107.8
C208 C209 H20E 107.8
C210 C209 H20F 107.8
C208 C209 H20F 107.8
H20E C209 H20F 107.1
C209 C210 C211 115.5(6)
C209 C210 H21A 108.4
C211 C210 H21A 108.4
C209 C210 H21B 108.4
C211 C210 H21B 108.4
H21A C210 H21B 107.5
C212 C211 C210 127.9(7)
C212 C211 H211 116.1
C210 C211 H211 116.1
C211 C212 C213 126.1(6)
C211 C212 H212 117.0
C213 C212 H212 117.0
C212 C213 C214 115.3(7)
C212 C213 H21C 108.4
C214 C213 H21C 108.4
C212 C213 H21D 108.4
C214 C213 H21D 108.4
H21C C213 H21D 107.5
C213 C214 C215 112.4(7)
C213 C214 H21E 109.1
C215 C214 H21E 109.1
C213 C214 H21F 109.1
C215 C214 H21F 109.1
H21E C214 H21F 107.9
C216 C215 C214 110.2(6)
C216 C215 H21G 109.6
C214 C215 H21G 109.6
C216 C215 H21H 109.6
C214 C215 H21H 109.6
H21G C215 H21H 108.1
O4 C216 C215 106.9(4)
O4 C216 H21I 110.4
C215 C216 H21I 110.4
O4 C216 H21J 110.4
C215 C216 H21J 110.4
H21I C216 H21J 108.6
C305 O4 C216 119.6(5)
C207 C08B C09B 110.5(11)
C207 C08B H08A 109.6
C09B C08B H08A 109.6
C207 C08B H08B 109.6
C09B C08B H08B 109.6
H08A C08B H08B 108.1
C10B C09B C08B 128.1(16)
C10B C09B H09A 105.3
C08B C09B H09A 105.3
C10B C09B H09B 105.3
C08B C09B H09B 105.3
H09A C09B H09B 106.0
C09B C10B C11B 126.0(15)
C09B C10B H10G 105.8
C11B C10B H10G 105.8
C09B C10B H10H 105.8
C11B C10B H10H 105.8
H10G C10B H10H 106.2
C12B C11B C10B 122.9(13)
C12B C11B H11L 118.5
C10B C11B H11L 118.5
C11B C12B C13B 126.9(10)
C11B C12B H12B 116.5
C13B C12B H12B 116.5
C12B C13B C14B 112.6(9)
C12B C13B H13A 109.1
C14B C13B H13A 109.1
C12B C13B H13B 109.1
C14B C13B H13B 109.1
H13A C13B H13B 107.8
C15B C14B C13B 111.1(11)
C15B C14B H14A 109.4
C13B C14B H14A 109.4
C15B C14B H14B 109.4
C13B C14B H14B 109.4
H14A C14B H14B 108.0
C16B C15B C14B 109.2(11)
C16B C15B H15A 109.8
C14B C15B H15A 109.8
C16B C15B H15B 109.8
C14B C15B H15B 109.8
H15A C15B H15B 108.3
O4B C16B C15B 108.8(10)
O4B C16B H16A 109.9
C15B C16B H16A 109.9
O4B C16B H16B 109.9
C15B C16B H16B 109.9
H16A C16B H16B 108.3
C05C O4B C16B 116.7(9)
C01C N3 C5 124.5(7)
C301 N3 C5 122.6(4)
C301 N3 H3 115(2)
C5 N3 H3 115.9(19)
C01C N3 H3C 114(2)
C5 N3 H3C 115(2)
C306 C301 N3 122.4(7)
C306 C301 C302 120.3(7)
N3 C301 C302 117.4(6)
C303 C302 C301 118.3(8)
C303 C302 H302 120.8
C301 C302 H302 120.8
O5 C303 C302 124.9(7)
O5 C303 C304 113.3(7)
C302 C303 C304 121.8(7)
C305 C304 C303 118.5(7)
C305 C304 H304 120.8
C303 C304 H304 120.8
C304 C305 O4 123.9(6)
C304 C305 C306 121.0(6)
O4 C305 C306 115.0(6)
C301 C306 C305 120.0(7)
C301 C306 H306 120.0
C305 C306 H306 120.0
C303 O5 C307 117.8(8)
O5 C307 C308 110.8(10)
O5 C307 H30A 109.5
C308 C307 H30A 109.5
O5 C307 H30B 109.5
C308 C307 H30B 109.5
H30A C307 H30B 108.1
C307 C308 C309 113.7(9)
C307 C308 H30C 108.8
C309 C308 H30C 108.8
C307 C308 H30D 108.8
C309 C308 H30D 108.8
H30C C308 H30D 107.7
C310 C309 C308 110.7(9)
C310 C309 H30E 109.5
C308 C309 H30E 109.5
C310 C309 H30F 109.5
C308 C309 H30F 109.5
H30E C309 H30F 108.1
C309 C310 C311 111.7(7)
C309 C310 H31A 109.3
C311 C310 H31A 109.3
C309 C310 H31B 109.3
C311 C310 H31B 109.3
H31A C310 H31B 107.9
C312 C311 C310 124.1(6)
C312 C311 H311 117.9
C310 C311 H311 117.9
C311 C312 C313 122.4(6)
C311 C312 H312 118.8
C313 C312 H312 118.8
C314 C313 C312 111.8(5)
C314 C313 H31C 109.3
C312 C313 H31C 109.3
C314 C313 H31D 109.3
C312 C313 H31D 109.3
H31C C313 H31D 107.9
C313 C314 C315 111.8(6)
C313 C314 H31E 109.3
C315 C314 H31E 109.3
C313 C314 H31F 109.3
C315 C314 H31F 109.3
H31E C314 H31F 107.9
C316 C315 C314 113.4(10)
C316 C315 H31G 108.9
C314 C315 H31G 108.9
C316 C315 H31H 108.9
C314 C315 H31H 108.9
H31G C315 H31H 107.7
O6 C316 C315 109.1(10)
O6 C316 H31I 109.9
C315 C316 H31I 109.9
O6 C316 H31J 109.9
C315 C316 H31J 109.9
H31I C316 H31J 108.3
C06C C01C N3 120.8(11)
C06C C01C C02C 118.6(12)
N3 C01C C02C 120.6(11)
C03C C02C C01C 121.6(14)
C03C C02C H02C 119.2
C01C C02C H02C 119.2
O5C C03C C02C 123.4(13)
O5C C03C C04C 117.6(13)
C02C C03C C04C 119.1(13)
C05C C04C C03C 119.2(12)
C05C C04C H04C 120.4
C03C C04C H04C 120.4
C04C C05C O4B 126.5(12)
C04C C05C C06C 121.5(13)
O4B C05C C06C 111.9(11)
C05C C06C C01C 120.0(13)
C05C C06C H06C 120.0
C01C C06C H06C 120.0
C03C O5C C07C 117.8(16)
O5C C07C C08C 109.9(16)
O5C C07C H07A 109.7
C08C C07C H07A 109.7
O5C C07C H07B 109.7
C08C C07C H07B 109.7
H07A C07C H07B 108.2
C09C C08C C07C 116.4(15)
C09C C08C H08C 108.2
C07C C08C H08C 108.2
C09C C08C H08D 108.2
C07C C08C H08D 108.2
H08C C08C H08D 107.3
C08C C09C C10C 116.0(13)
C08C C09C H09C 108.3
C10C C09C H09C 108.3
C08C C09C H09D 108.3
C10C C09C H09D 108.3
H09C C09C H09D 107.4
C11C C10C C09C 113.2(10)
C11C C10C H10I 108.9
C09C C10C H10I 108.9
C11C C10C H10J 108.9
C09C C10C H10J 108.9
H10I C10C H10J 107.7
C12C C11C C10C 130.0(15)
C12C C11C H11M 115.0
C10C C11C H11M 115.0
C11C C12C C13C 120.8(13)
C11C C12C H12C 119.6
C13C C12C H12C 119.6
C14C C13C C12C 115.8(12)
C14C C13C H13C 108.3
C12C C13C H13C 108.3
C14C C13C H13D 108.3
C12C C13C H13D 108.3
H13C C13C H13D 107.4
C15C C14C C13C 121.3(14)
C15C C14C H14F 107.0
C13C C14C H14F 107.0
C15C C14C H14G 107.0
C13C C14C H14G 107.0
H14F C14C H14G 106.7
C14C C15C C16C 113.1(17)
C14C C15C H15C 109.0
C16C C15C H15C 109.0
C14C C15C H15D 109.0
C16C C15C H15D 109.0
H15C C15C H15D 107.8
O6 C16C C15C 107.8(18)
O6 C16C H16C 110.1
C15C C16C H16C 110.1
O6 C16C H16D 110.1
C15C C16C H16D 110.1
H16C C16C H16D 108.5
C105 O6 C316 116.8(7)
C105 O6 C16C 120.7(12)
C6S C1S C2S 120.2(10)
C6S C1S H1S 119.9
C2S C1S H1S 119.9
C1S C2S C3S 119.9(10)
C1S C2S H2S 120.0
C3S C2S H2S 120.0
C4S C3S C2S 119.4(10)
C4S C3S H3S 120.3
C2S C3S H3S 120.3
C3S C4S C5S 120.9(10)
C3S C4S H4S 119.6
C5S C4S H4S 119.6
C6S C5S C4S 119.7(10)
C6S C5S H5S 120.1
C4S C5S H5S 120.1
C5S C6S C1S 119.8(10)
C5S C6S H6S 120.1
C1S C6S H6S 120.1
C2T C1T C6T 119.5(10)
C2T C1T H1T 120.2
C6T C1T H1T 120.2
C3T C2T C1T 120.5(10)
C3T C2T H2T 119.7
C1T C2T H2T 119.7
C2T C3T C4T 119.8(9)
C2T C3T H3T 120.1
C4T C3T H3T 120.1
C5T C4T C3T 119.5(10)
C5T C4T H4T 120.2
C3T C4T H4T 120.2
C6T C5T C4T 120.6(10)
C6T C5T H5T 119.7
C4T C5T H5T 119.7
C5T C6T C1T 120.0(10)
C5T C6T H6T 120.0
C1T C6T H6T 120.0
C6U C1U C2U 119.9(10)
C6U C1U H1U 120.1
C2U C1U H1U 120.1
C3U C2U C1U 120.0(10)
C3U C2U H2U 120.0
C1U C2U H2U 120.0
C4U C3U C2U 120.0(10)
C4U C3U H3U 120.0
C2U C3U H3U 120.0
C3U C4U C5U 120.2(10)
C3U C4U H4U 119.9
C5U C4U H4U 119.9
C4U C5U C6U 119.8(10)
C4U C5U H5U 120.1
C6U C5U H5U 120.1
C1U C6U C5U 120.0(10)
C1U C6U H6U 120.0
C5U C6U H6U 120.0

loop_
_geom_bond_atom_site_label_1
_geom_bond_atom_site_label_2
_geom_bond_distance
N4 C4 1.453(4)
N4 C6 1.457(4)
N4 C2 1.463(4)
C1 N1 1.437(4)
C1 C2 1.516(5)
C1 H1A 0.9900
C1 H1B 0.9900
C2 H2A 0.9900
C2 H2B 0.9900
C3 N2 1.442(4)
C3 C4 1.506(5)
C3 H3A 0.9900
C3 H3B 0.9900
C4 H4A 0.9900
C4 H4B 0.9900
C5 N3 1.450(4)
C5 C6 1.517(4)
C5 H5A 0.9900
C5 H5B 0.9900
C6 H6A 0.9900
C6 H6B 0.9900
N1 C101 1.372(4)
N1 H1 0.857(14)
C101 C106 1.389(4)
C101 C102 1.402(4)
C102 C103 1.371(4)
C102 H102 0.9500
C103 O1 1.371(3)
C103 C104 1.396(4)
C104 C105 1.370(4)
C104 H104 0.9500
C105 O6 1.379(4)
C105 C106 1.380(4)
C106 H106 0.9500
O1 C107 1.431(4)
C107 C108 1.510(4)
C107 H10A 0.9900
C107 H10B 0.9900
C108 C109 1.518(5)
C108 H10C 0.9900
C108 H10D 0.9900
C109 C110 1.499(6)
C109 H10E 0.9900
C109 H10F 0.9900
C110 C111 1.500(6)
C110 H11A 0.9900
C110 H11B 0.9900
C111 C112 1.326(6)
C111 H111 0.9500
C112 C113 1.491(6)
C112 H112 0.9500
C113 C114 1.519(7)
C113 H11C 0.9900
C113 H11D 0.9900
C114 C115 1.509(6)
C114 H11E 0.9900
C114 H11F 0.9900
C115 C116 1.501(6)
C115 H11G 0.9900
C115 H11H 0.9900
C116 O2 1.431(6)
C116 H11I 0.9900
C116 H11J 0.9900
O2 C205 1.392(5)
N2 C201 1.373(4)
N2 H2 0.877(14)
C201 C202 1.394(4)
C201 C206 1.398(5)
C202 C203 1.380(5)
C202 H202 0.9500
C203 O3 1.370(4)
C203 C204 1.393(5)
C204 C205 1.367(5)
C204 H204 0.9500
C205 C206 1.382(5)
C206 H206 0.9500
O3 C207 1.423(4)
C207 C08B 1.497(13)
C207 C208 1.520(8)
C207 H20A 0.9900
C207 H20B 0.9900
C208 C209 1.550(9)
C208 H20C 0.9900
C208 H20D 0.9900
C209 C210 1.345(9)
C209 H20E 0.9900
C209 H20F 0.9900
C210 C211 1.520(8)
C210 H21A 0.9900
C210 H21B 0.9900
C211 C212 1.338(9)
C211 H211 0.9500
C212 C213 1.471(9)
C212 H212 0.9500
C213 C214 1.515(11)
C213 H21C 0.9900
C213 H21D 0.9900
C214 C215 1.527(10)
C214 H21E 0.9900
C214 H21F 0.9900
C215 C216 1.502(7)
C215 H21G 0.9900
C215 H21H 0.9900
C216 O4 1.439(6)
C216 H21I 0.9900
C216 H21J 0.9900
O4 C305 1.374(8)
C08B C09B 1.504(13)
C08B H08A 0.9900
C08B H08B 0.9900
C09B C10B 1.397(13)
C09B H09A 0.9900
C09B H09B 0.9900
C10B C11B 1.452(13)
C10B H10G 0.9900
C10B H10H 0.9900
C11B C12B 1.335(12)
C11B H11L 0.9500
C12B C13B 1.497(12)
C12B H12B 0.9500
C13B C14B 1.539(11)
C13B H13A 0.9900
C13B H13B 0.9900
C14B C15B 1.531(15)
C14B H14A 0.9900
C14B H14B 0.9900
C15B C16B 1.500(13)
C15B H15A 0.9900
C15B H15B 0.9900
C16B O4B 1.418(10)
C16B H16A 0.9900
C16B H16B 0.9900
O4B C05C 1.374(15)
N3 C01C 1.382(11)
N3 C301 1.389(7)
N3 H3 0.868(17)
N3 H3C 0.879(19)
C301 C306 1.376(8)
C301 C302 1.402(8)
C302 C303 1.380(8)
C302 H302 0.9500
C303 O5 1.363(8)
C303 C304 1.399(8)
C304 C305 1.366(8)
C304 H304 0.9500
C305 C306 1.392(8)
C306 H306 0.9500
O5 C307 1.429(8)
C307 C308 1.488(10)
C307 H30A 0.9900
C307 H30B 0.9900
C308 C309 1.524(10)
C308 H30C 0.9900
C308 H30D 0.9900
C309 C310 1.495(9)
C309 H30E 0.9900
C309 H30F 0.9900
C310 C311 1.506(10)
C310 H31A 0.9900
C310 H31B 0.9900
C311 C312 1.393(8)
C311 H311 0.9500
C312 C313 1.530(7)
C312 H312 0.9500
C313 C314 1.488(7)
C313 H31C 0.9900
C313 H31D 0.9900
C314 C315 1.527(8)
C314 H31E 0.9900
C314 H31F 0.9900
C315 C316 1.506(9)
C315 H31G 0.9900
C315 H31H 0.9900
C316 O6 1.423(12)
C316 H31I 0.9900
C316 H31J 0.9900
C01C C06C 1.379(12)
C01C C02C 1.390(12)
C02C C03C 1.374(12)
C02C H02C 0.9500
C03C O5C 1.364(12)
C03C C04C 1.400(12)
C04C C05C 1.368(12)
C04C H04C 0.9500
C05C C06C 1.377(12)
C06C H06C 0.9500
O5C C07C 1.432(13)
C07C C08C 1.495(13)
C07C H07A 0.9900
C07C H07B 0.9900
C08C C09C 1.484(14)
C08C H08C 0.9900
C08C H08D 0.9900
C09C C10C 1.489(12)
C09C H09C 0.9900
C09C H09D 0.9900
C10C C11C 1.479(12)
C10C H10I 0.9900
C10C H10J 0.9900
C11C C12C 1.392(14)
C11C H11M 0.9500
C12C C13C 1.537(14)
C12C H12C 0.9500
C13C C14C 1.492(13)
C13C H13C 0.9900
C13C H13D 0.9900
C14C C15C 1.487(14)
C14C H14F 0.9900
C14C H14G 0.9900
C15C C16C 1.508(14)
C15C H15C 0.9900
C15C H15D 0.9900
C16C O6 1.424(17)
C16C H16C 0.9900
C16C H16D 0.9900
C1S C6S 1.363(12)
C1S C2S 1.365(12)
C1S H1S 0.9500
C2S C3S 1.366(12)
C2S H2S 0.9500
C3S C4S 1.355(12)
C3S H3S 0.9500
C4S C5S 1.362(12)
C4S H4S 0.9500
C5S C6S 1.359(12)
C5S H5S 0.9500
C6S H6S 0.9500
C1T C2T 1.360(12)
C1T C6T 1.367(12)
C1T H1T 0.9500
C2T C3T 1.359(12)
C2T H2T 0.9500
C3T C4T 1.368(12)
C3T H3T 0.9500
C4T C5T 1.360(12)
C4T H4T 0.9500
C5T C6T 1.355(12)
C5T H5T 0.9500
C6T H6T 0.9500
C1U C6U 1.361(12)
C1U C2U 1.365(12)
C1U H1U 0.9500
C2U C3U 1.364(12)
C2U H2U 0.9500
C3U C4U 1.355(12)
C3U H3U 0.9500
C4U C5U 1.362(12)
C4U H4U 0.9500
C5U C6U 1.367(12)
C5U H5U 0.9500
C6U H6U 0.9500

loop_
_geom_hbond_atom_site_label_D
_geom_hbond_atom_site_label_H
_geom_hbond_atom_site_label_A
_geom_hbond_distance_DH
_geom_hbond_distance_HA
_geom_hbond_distance_DA
_geom_hbond_angle_DHA
N1 H1 N2 0.857(14) 2.408(18) 3.228(4) 160(4)
N2 H2 N3 0.877(14) 2.330(15) 3.181(4) 164(3)
N3 H3 N1 0.868(17) 2.56(2) 3.379(4) 158(6)
